data_7013131
loop_
_publ_author_name
'Tapan Kanti Paine'
'Thomas Weyherm\"uller'
'Eberhard Bothe'
'Karl Wieghardt'
'Phalguni Chaudhuri'

_publ_section_title
;
 Manganese complexes of mixed O, X, O-donor ligands (X = S or Se):
 synthesis, characterization and catalytic reactivity
;
_journal_issue 15
_journal_name_full 'Dalton Trans.'
_journal_page_first 3136
_journal_page_last 3144
_journal_paper_doi 10.1039/b304765m
_journal_year 2003
_chemical_formula_structural '[C56 H80 Mn O4 Se2], [C10 H10 Fe], MeCN'
_chemical_formula_sum 'C68 H93 Fe Mn N O4 Se2'
_chemical_formula_weight 1257.14
_chemical_name_systematic
; 
? 
;
_space_group_IT_number 14
_symmetry_cell_setting monoclinic
_symmetry_space_group_name_Hall '-P 2ybc'
_symmetry_space_group_name_H-M 'P 1 21/c 1'
_atom_sites_solution_hydrogens geom
_atom_sites_solution_primary direct
_atom_sites_solution_secondary difmap
_audit_creation_method SHELXL
_cell_angle_alpha 90.00
_cell_angle_beta 107.21(2)
_cell_angle_gamma 90.00
_cell_formula_units_Z 4
_cell_length_a 24.410(3)
_cell_length_b 15.052(2)
_cell_length_c 18.558(2)
_cell_measurement_reflns_used 2098
_cell_measurement_temperature 100(2)
_cell_volume 6513.3(15)
_computing_cell_refinement 'Siemens SAINT'
_computing_data_collection 'Siemens SAINT'
_computing_data_reduction 'Siemens SAINT'
_computing_structure_refinement 'SHELXL-93 (Sheldrick, 1993)'
_computing_structure_solution 'SHELXS-86 (Sheldrick, 1990)'
_diffrn_ambient_temperature 100(2)
_diffrn_measurement_device 'Siemens SMART CCD-Detector'
_diffrn_measurement_method '\w, 0.3 deg./frame'
_diffrn_radiation_monochromator graphite
_diffrn_radiation_source 'fine-focus sealed tube'
_diffrn_radiation_type MoK\a
_diffrn_radiation_wavelength 0.71073
_diffrn_reflns_av_R_equivalents 0.1986
_diffrn_reflns_av_sigmaI/netI 0.1676
_diffrn_reflns_limit_h_max 24
_diffrn_reflns_limit_h_min -27
_diffrn_reflns_limit_k_max 16
_diffrn_reflns_limit_k_min -13
_diffrn_reflns_limit_l_max 20
_diffrn_reflns_limit_l_min -19
_diffrn_reflns_number 40492
_diffrn_reflns_theta_max 22.50
_diffrn_reflns_theta_min 1.61
_exptl_absorpt_coefficient_mu 1.580
_exptl_absorpt_correction_type 'not corrected'
_exptl_crystal_colour black
_exptl_crystal_density_diffrn 1.282
_exptl_crystal_description 'opaque parallelepiped'
_exptl_crystal_F_000 2636
_exptl_crystal_size_max 0.15
_exptl_crystal_size_mid 0.14
_exptl_crystal_size_min 0.12
_refine_diff_density_max 0.532
_refine_diff_density_min -1.222
_refine_diff_density_rms 0.106
_refine_ls_extinction_method none
_refine_ls_goodness_of_fit_all 0.904
_refine_ls_goodness_of_fit_obs 1.059
_refine_ls_matrix_type full
_refine_ls_number_parameters 695
_refine_ls_number_reflns 8453
_refine_ls_number_restraints 0
_refine_ls_restrained_S_all 0.944
_refine_ls_restrained_S_obs 1.059
_refine_ls_R_factor_all 0.1306
_refine_ls_R_factor_obs 0.0554
_refine_ls_shift/esd_max -0.001
_refine_ls_shift/esd_mean 0.000
_refine_ls_structure_factor_coef Fsqd
_refine_ls_weighting_details 'w=1/[\s^2^(Fo^2^)+(0.0567P)^2^+0.0000P] where P=(Fo^2^+2Fc^2^)/3'
_refine_ls_weighting_scheme calc
_refine_ls_wR_factor_all 0.1450
_refine_ls_wR_factor_obs 0.1154
_reflns_number_observed 4563
_reflns_number_total 8486
_reflns_observed_criterion >2sigma(I)
_cod_data_source_file b304765m.txt
_cod_data_source_block 2
_cod_depositor_comments
;
The following automatic conversions were performed:
'_symmetry_cell_setting' value 'Monoclinic' changed to 'monoclinic'
according to '/home/saulius/struct/CIF-dictionaries/cif_core.dic'
dictionary named 'cif_core.dic' version 2.4.1 from 2010-06-29.

Automatic conversion script
Id: cif_fix_enum 1527 2010-12-29 10:47:43Z saulius 

The following automatic conversions were performed:

'_refine_ls_weighting_scheme' value 'calc
w=1/[\s^2^(Fo^2^)+(0.0567P)^2^+0.0000P] where P=(Fo^2^+2Fc^2^)/3' was
changed to 'calc'. New tag '_refine_ls_weighting_details' was
created. The value of the new tag was set to
'w=1/[\s^2^(Fo^2^)+(0.0567P)^2^+0.0000P] where P=(Fo^2^+2Fc^2^)/3'.

Automatic conversion script
Id: cif_fix_values 3143 2015-03-26 13:38:13Z robertas 
;
_cod_original_cell_volume 6513.3(14)
_cod_original_sg_symbol_H-M P2(1)/c
_cod_database_code 7013131

loop_
_symmetry_equiv_pos_as_xyz
'x, y, z'
'-x, y+1/2, -z+1/2'
'-x, -y, -z'
'x, -y-1/2, z-1/2'

loop_
_atom_site_aniso_label
_atom_site_aniso_U_11
_atom_site_aniso_U_22
_atom_site_aniso_U_33
_atom_site_aniso_U_23
_atom_site_aniso_U_13
_atom_site_aniso_U_12
Se1 0.0143(5) 0.0148(5) 0.0167(5) -0.0014(4) 0.0062(4) -0.0008(4)
Se2 0.0138(5) 0.0143(5) 0.0142(5) -0.0002(4) 0.0051(4) 0.0021(4)
Mn1 0.0138(7) 0.0164(7) 0.0142(7) -0.0002(6) 0.0065(6) 0.0001(6)
O1 0.016(3) 0.015(3) 0.015(3) -0.001(2) 0.009(3) 0.001(2)
O2 0.006(3) 0.022(3) 0.015(3) -0.006(3) 0.001(3) 0.002(3)
O3 0.012(3) 0.016(3) 0.023(3) 0.004(2) 0.010(3) 0.006(2)
O4 0.022(3) 0.015(3) 0.012(3) 0.005(3) 0.006(3) -0.001(3)
C1 0.014(5) 0.022(5) 0.014(5) -0.012(4) 0.007(4) -0.009(4)
C2 0.010(5) 0.018(5) 0.016(5) 0.001(4) 0.001(4) 0.002(4)
C3 0.018(5) 0.018(5) 0.025(5) -0.004(4) 0.012(4) -0.002(4)
C4 0.020(5) 0.023(6) 0.021(5) -0.008(4) 0.012(4) -0.005(4)
C5 0.021(5) 0.029(6) 0.010(5) -0.007(4) 0.004(4) -0.013(4)
C6 0.009(5) 0.024(5) 0.021(5) 0.005(4) 0.005(4) -0.003(4)
C7 0.027(6) 0.030(6) 0.017(5) -0.003(4) 0.012(4) -0.002(5)
C8 0.045(7) 0.023(6) 0.034(6) -0.003(4) 0.015(5) -0.001(5)
C9 0.037(6) 0.019(5) 0.033(6) 0.003(4) 0.017(5) 0.004(4)
C10 0.019(5) 0.036(6) 0.028(5) 0.010(5) 0.005(4) 0.002(4)
C11 0.036(6) 0.034(6) 0.022(5) -0.011(5) 0.009(5) 0.005(5)
C12 0.041(7) 0.053(7) 0.052(7) -0.035(6) 0.021(6) 0.001(6)
C13 0.070(8) 0.054(7) 0.036(6) -0.014(5) 0.040(6) 0.006(6)
C14 0.031(6) 0.057(7) 0.040(6) -0.004(5) 0.030(5) 0.006(5)
C15 0.013(5) 0.017(5) 0.013(5) 0.002(4) 0.002(4) -0.003(4)
C16 0.009(5) 0.025(5) 0.013(5) 0.003(4) 0.006(4) -0.006(4)
C17 0.020(5) 0.014(5) 0.025(5) 0.004(4) 0.017(5) 0.005(4)
C18 0.013(5) 0.020(5) 0.018(5) 0.015(4) 0.002(4) -0.007(4)
C19 0.014(5) 0.030(6) 0.022(5) -0.004(4) 0.003(4) -0.007(4)
C20 0.017(5) 0.009(5) 0.029(5) 0.002(4) 0.012(4) -0.008(4)
C21 0.024(6) 0.033(6) 0.036(6) -0.017(5) -0.002(5) 0.002(5)
C22 0.025(6) 0.015(5) 0.071(8) -0.008(5) 0.008(6) 0.001(5)
C23 0.045(7) 0.053(7) 0.033(6) -0.008(5) 0.009(6) 0.016(5)
C24 0.067(9) 0.035(7) 0.074(8) -0.037(6) -0.001(7) 0.011(6)
C25 0.010(5) 0.020(5) 0.025(5) 0.011(4) 0.003(4) 0.001(4)
C26 0.007(5) 0.042(6) 0.056(7) 0.017(5) 0.005(5) 0.001(4)
C27 0.023(6) 0.048(7) 0.036(6) 0.009(5) -0.005(5) 0.009(5)
C28 0.020(6) 0.034(7) 0.076(8) -0.007(6) 0.004(6) 0.003(5)
C31 0.015(5) 0.017(5) 0.005(4) -0.001(4) -0.002(4) 0.002(4)
C32 0.006(4) 0.010(5) 0.014(5) -0.003(4) -0.001(4) 0.006(4)
C33 0.017(5) 0.010(5) 0.011(4) 0.002(4) 0.006(4) 0.001(4)
C34 0.014(5) 0.018(5) 0.007(4) -0.009(4) 0.002(4) -0.004(4)
C35 0.022(5) 0.012(5) 0.017(5) 0.006(4) 0.004(4) 0.012(4)
C36 0.022(5) 0.012(5) 0.016(5) 0.004(4) 0.005(4) -0.002(4)
C37 0.021(5) 0.017(5) 0.020(5) 0.000(4) 0.009(4) 0.006(4)
C38 0.028(6) 0.030(6) 0.037(6) 0.009(5) 0.010(5) 0.003(5)
C39 0.033(6) 0.026(6) 0.043(6) 0.014(5) 0.025(5) 0.002(5)
C40 0.029(6) 0.021(5) 0.026(5) 0.008(4) 0.015(5) 0.007(4)
C41 0.019(5) 0.015(5) 0.022(5) -0.005(4) 0.010(4) 0.005(4)
C42 0.039(6) 0.021(5) 0.045(6) 0.002(5) 0.031(5) 0.006(5)
C43 0.037(6) 0.037(6) 0.043(6) -0.013(5) 0.027(5) 0.001(5)
C44 0.019(5) 0.039(6) 0.024(5) 0.003(5) 0.006(4) 0.003(5)
C45 0.015(5) 0.010(5) 0.017(5) 0.000(4) 0.001(4) 0.007(4)
C46 0.009(5) 0.017(5) 0.007(5) 0.002(4) -0.003(4) 0.006(4)
C47 0.015(5) 0.015(5) 0.012(5) 0.006(4) 0.010(4) 0.007(4)
C48 0.014(5) 0.013(5) 0.015(5) 0.001(4) 0.003(4) -0.002(4)
C49 0.006(5) 0.016(5) 0.016(5) -0.003(4) -0.001(4) -0.001(4)
C50 0.005(5) 0.018(5) 0.018(5) 0.005(4) 0.006(4) 0.007(4)
C51 0.023(5) 0.016(5) 0.015(5) -0.002(4) 0.006(4) -0.012(4)
C52 0.030(6) 0.040(6) 0.014(5) 0.003(4) 0.002(4) -0.002(5)
C53 0.019(5) 0.032(6) 0.014(5) 0.001(4) 0.006(4) -0.002(4)
C54 0.029(6) 0.042(6) 0.014(5) 0.003(4) 0.004(4) -0.013(5)
C55 0.024(5) 0.018(5) 0.012(5) 0.000(4) 0.004(4) 0.006(4)
C56 0.037(6) 0.021(5) 0.021(5) -0.007(4) 0.013(5) -0.013(4)
C57 0.044(7) 0.025(6) 0.037(6) -0.009(4) 0.028(5) -0.019(5)
C58 0.047(7) 0.011(5) 0.030(6) 0.006(4) 0.006(5) -0.004(5)
Fe1 0.0444(10) 0.0547(11) 0.0561(11) 0.0051(8) 0.0119(9) 0.0055(8)
C60 0.046(9) 0.091(12) 0.113(12) 0.037(10) 0.044(9) 0.035(8)
C61 0.083(11) 0.038(9) 0.149(15) 0.011(9) 0.036(11) 0.028(8)
C62 0.078(11) 0.080(11) 0.081(10) 0.040(9) 0.022(9) 0.031(9)
C63 0.061(10) 0.087(11) 0.062(9) 0.019(8) -0.030(8) -0.008(8)
C64 0.021(7) 0.086(11) 0.084(10) 0.034(8) 0.003(7) 0.003(7)
C65 0.057(9) 0.031(7) 0.096(10) 0.001(7) -0.001(8) 0.017(6)
C66 0.058(9) 0.075(10) 0.080(10) 0.053(8) 0.014(8) 0.003(8)
C67 0.052(8) 0.090(11) 0.069(9) -0.005(8) 0.036(7) -0.011(8)
C68 0.070(9) 0.094(10) 0.039(7) -0.032(7) -0.004(7) -0.017(8)
C69 0.023(6) 0.084(9) 0.056(8) -0.005(7) 0.003(6) -0.002(6)
N70 0.109(11) 0.063(8) 0.107(10) -0.007(7) 0.024(9) 0.030(7)
C71 0.073(10) 0.062(9) 0.040(7) -0.008(7) -0.016(7) 0.012(8)
C72 0.075(10) 0.078(10) 0.115(12) 0.025(9) 0.021(9) 0.017(9)

loop_
_atom_site_label
_atom_site_type_symbol
_atom_site_fract_x
_atom_site_fract_y
_atom_site_fract_z
_atom_site_U_iso_or_equiv
_atom_site_thermal_displace_type
_atom_site_occupancy
_atom_site_calc_flag
_atom_site_refinement_flags
_atom_site_disorder_group
Se1 Se 0.31028(3) 0.85412(5) -0.06197(4) 0.0149(2) Uani 1 d . .
Se2 Se 0.20627(3) 0.89974(5) 0.03652(4) 0.0139(2) Uani 1 d . .
Mn1 Mn 0.24206(5) 0.97479(8) -0.06000(6) 0.0143(3) Uani 1 d . .
O1 O 0.2660(2) 1.0272(3) -0.1356(3) 0.0144(13) Uani 1 d . .
O2 O 0.3012(2) 1.0243(3) 0.0175(3) 0.0148(13) Uani 1 d . .
O3 O 0.1932(2) 1.0670(3) -0.0569(3) 0.0156(13) Uani 1 d . .
O4 O 0.1856(2) 0.9093(3) -0.1306(3) 0.0162(13) Uani 1 d . .
C1 C 0.2883(3) 0.9796(5) -0.1813(4) 0.016(2) Uani 1 d . .
C2 C 0.3156(3) 0.8979(5) -0.1577(4) 0.015(2) Uani 1 d . .
C3 C 0.3394(3) 0.8459(5) -0.2017(4) 0.019(2) Uani 1 d . .
H3 H 0.3569(3) 0.7907(5) -0.1837(4) 0.023 Uiso 1 calc R .
C4 C 0.3371(3) 0.8764(5) -0.2730(4) 0.020(2) Uani 1 d . .
C5 C 0.3108(3) 0.9575(5) -0.2969(4) 0.020(2) Uani 1 d . .
H5 H 0.3098(3) 0.9778(5) -0.3457(4) 0.024 Uiso 1 calc R .
C6 C 0.2857(3) 1.0108(5) -0.2543(4) 0.018(2) Uani 1 d . .
C7 C 0.2544(4) 1.0979(6) -0.2838(4) 0.023(2) Uani 1 d . .
C8 C 0.2588(4) 1.1209(5) -0.3629(4) 0.034(2) Uani 1 d . .
H8A H 0.2385(4) 1.1767(5) -0.3802(4) 0.050 Uiso 1 calc R .
H8B H 0.2415(4) 1.0732(5) -0.3982(4) 0.050 Uiso 1 calc R .
H8C H 0.2992(4) 1.1275(5) -0.3606(4) 0.050 Uiso 1 calc R .
C9 C 0.2797(4) 1.1771(5) -0.2313(5) 0.028(2) Uani 1 d . .
H9A H 0.2588(4) 1.2314(5) -0.2519(5) 0.042 Uiso 1 calc R .
H9B H 0.3203(4) 1.1843(5) -0.2279(5) 0.042 Uiso 1 calc R .
H9C H 0.2760(4) 1.1657(5) -0.1810(5) 0.042 Uiso 1 calc R .
C10 C 0.1901(3) 1.0876(6) -0.2904(5) 0.028(2) Uani 1 d . .
H10A H 0.1700(3) 1.1431(6) -0.3093(5) 0.042 Uiso 1 calc R .
H10B H 0.1859(3) 1.0740(6) -0.2407(5) 0.042 Uiso 1 calc R .
H10C H 0.1737(3) 1.0392(6) -0.3255(5) 0.042 Uiso 1 calc R .
C11 C 0.3600(4) 0.8214(6) -0.3279(5) 0.030(2) Uani 1 d . .
C12 C 0.3096(4) 0.8000(6) -0.3982(5) 0.047(3) Uani 1 d . .
H12A H 0.3235(4) 0.7648(6) -0.4336(5) 0.071 Uiso 1 calc R .
H12B H 0.2928(4) 0.8555(6) -0.4225(5) 0.071 Uiso 1 calc R .
H12C H 0.2805(4) 0.7662(6) -0.3832(5) 0.071 Uiso 1 calc R .
C13 C 0.3867(4) 0.7327(6) -0.2922(5) 0.048(3) Uani 1 d . .
H13A H 0.4189(4) 0.7449(6) -0.2473(5) 0.072 Uiso 1 calc R .
H13B H 0.4003(4) 0.6992(6) -0.3288(5) 0.072 Uiso 1 calc R .
H13C H 0.3576(4) 0.6977(6) -0.2779(5) 0.072 Uiso 1 calc R .
C14 C 0.4067(4) 0.8744(6) -0.3508(5) 0.039(3) Uani 1 d . .
H14A H 0.4386(4) 0.8877(6) -0.3057(5) 0.058 Uiso 1 calc R .
H14B H 0.3903(4) 0.9301(6) -0.3753(5) 0.058 Uiso 1 calc R .
H14C H 0.4208(4) 0.8390(6) -0.3860(5) 0.058 Uiso 1 calc R .
C15 C 0.3540(3) 0.9928(5) 0.0412(4) 0.015(2) Uani 1 d . .
C16 C 0.3710(3) 0.9142(5) 0.0134(4) 0.015(2) Uani 1 d . .
C17 C 0.4257(3) 0.8784(5) 0.0384(4) 0.017(2) Uani 1 d . .
H17 H 0.4343(3) 0.8244(5) 0.0175(4) 0.021 Uiso 1 calc R .
C18 C 0.4678(3) 0.9217(5) 0.0938(4) 0.018(2) Uani 1 d . .
C19 C 0.4513(3) 1.0024(5) 0.1194(4) 0.022(2) Uani 1 d . .
H19 H 0.4799(3) 1.0336(5) 0.1567(4) 0.027 Uiso 1 calc R .
C20 C 0.3976(3) 1.0405(5) 0.0956(4) 0.017(2) Uani 1 d . .
C21 C 0.3836(4) 1.1291(6) 0.1254(5) 0.033(2) Uani 1 d . .
C22 C 0.3633(4) 1.1958(5) 0.0601(5) 0.039(3) Uani 1 d . .
H22A H 0.3544(4) 1.2527(5) 0.0796(5) 0.058 Uiso 1 calc R .
H22B H 0.3289(4) 1.1727(5) 0.0228(5) 0.058 Uiso 1 calc R .
H22C H 0.3937(4) 1.2044(5) 0.0362(5) 0.058 Uiso 1 calc R .
C23 C 0.3374(4) 1.1180(6) 0.1653(5) 0.044(3) Uani 1 d . .
H23A H 0.3291(4) 1.1758(6) 0.1841(5) 0.066 Uiso 1 calc R .
H23B H 0.3510(4) 1.0768(6) 0.2077(5) 0.066 Uiso 1 calc R .
H23C H 0.3023(4) 1.0944(6) 0.1297(5) 0.066 Uiso 1 calc R .
C24 C 0.4374(5) 1.1698(6) 0.1838(6) 0.063(4) Uani 1 d . .
H24A H 0.4271(5) 1.2266(6) 0.2021(6) 0.095 Uiso 1 calc R .
H24B H 0.4676(5) 1.1794(6) 0.1597(6) 0.095 Uiso 1 calc R .
H24C H 0.4513(5) 1.1288(6) 0.2264(6) 0.095 Uiso 1 calc R .
C25 C 0.5291(3) 0.8873(5) 0.1240(4) 0.019(2) Uani 1 d . .
C26 C 0.5684(3) 0.9456(6) 0.0947(5) 0.035(3) Uani 1 d . .
H26A H 0.5647(3) 1.0075(6) 0.1091(5) 0.053 Uiso 1 calc R .
H26B H 0.5577(3) 0.9412(6) 0.0396(5) 0.053 Uiso 1 calc R .
H26C H 0.6081(3) 0.9261(6) 0.1163(5) 0.053 Uiso 1 calc R .
C27 C 0.5483(4) 0.8911(6) 0.2112(5) 0.038(3) Uani 1 d . .
H27A H 0.5229(4) 0.8536(6) 0.2305(5) 0.058 Uiso 1 calc R .
H27B H 0.5462(4) 0.9525(6) 0.2277(5) 0.058 Uiso 1 calc R .
H27C H 0.5878(4) 0.8695(6) 0.2307(5) 0.058 Uiso 1 calc R .
C28 C 0.5352(4) 0.7921(6) 0.1015(6) 0.045(3) Uani 1 d . .
H28A H 0.5098(4) 0.7540(6) 0.1202(6) 0.068 Uiso 1 calc R .
H28B H 0.5750(4) 0.7727(6) 0.1235(6) 0.068 Uiso 1 calc R .
H28C H 0.5247(4) 0.7878(6) 0.0465(6) 0.068 Uiso 1 calc R .
C31 C 0.1577(3) 1.0688(5) -0.0138(4) 0.013(2) Uani 1 d . .
C32 C 0.1557(3) 0.9991(5) 0.0352(4) 0.011(2) Uani 1 d . .
C33 C 0.1213(3) 1.0004(5) 0.0828(4) 0.012(2) Uani 1 d . .
H33 H 0.1219(3) 0.9523(5) 0.1161(4) 0.015 Uiso 1 calc R .
C34 C 0.0856(3) 1.0739(5) 0.0808(4) 0.013(2) Uani 1 d . .
C35 C 0.0873(3) 1.1425(5) 0.0293(4) 0.018(2) Uani 1 d . .
H35 H 0.0633(3) 1.1927(5) 0.0276(4) 0.021 Uiso 1 calc R .
C36 C 0.1207(3) 1.1418(5) -0.0179(4) 0.017(2) Uani 1 d . .
C37 C 0.1186(3) 1.2155(5) -0.0761(4) 0.018(2) Uani 1 d . .
C38 C 0.1774(4) 1.2597(5) -0.0636(5) 0.031(2) Uani 1 d . .
H38A H 0.2057(4) 1.2146(5) -0.0663(5) 0.047 Uiso 1 calc R .
H38B H 0.1892(4) 1.2880(5) -0.0138(5) 0.047 Uiso 1 calc R .
H38C H 0.1747(4) 1.3047(5) -0.1026(5) 0.047 Uiso 1 calc R .
C39 C 0.0763(4) 1.2895(5) -0.0711(5) 0.031(2) Uani 1 d . .
H39A H 0.0381(4) 1.2639(5) -0.0789(5) 0.046 Uiso 1 calc R .
H39B H 0.0748(4) 1.3342(5) -0.1100(5) 0.046 Uiso 1 calc R .
H39C H 0.0893(4) 1.3173(5) -0.0212(5) 0.046 Uiso 1 calc R .
C40 C 0.0967(4) 1.1753(5) -0.1556(4) 0.024(2) Uani 1 d . .
H40A H 0.1227(4) 1.1277(5) -0.1609(4) 0.036 Uiso 1 calc R .
H40B H 0.0954(4) 1.2215(5) -0.1932(4) 0.036 Uiso 1 calc R .
H40C H 0.0582(4) 1.1510(5) -0.1633(4) 0.036 Uiso 1 calc R .
C41 C 0.0454(3) 1.0801(5) 0.1307(4) 0.018(2) Uani 1 d . .
C42 C 0.0449(4) 0.9972(5) 0.1758(5) 0.031(2) Uani 1 d . .
H42A H 0.0335(4) 0.9464(5) 0.1416(5) 0.046 Uiso 1 calc R .
H42B H 0.0174(4) 1.0043(5) 0.2047(5) 0.046 Uiso 1 calc R .
H42C H 0.0832(4) 0.9868(5) 0.2106(5) 0.046 Uiso 1 calc R .
C43 C 0.0630(4) 1.1601(6) 0.1831(5) 0.035(3) Uani 1 d . .
H43A H 0.0632(4) 1.2136(6) 0.1530(5) 0.053 Uiso 1 calc R .
H43B H 0.1015(4) 1.1503(6) 0.2178(5) 0.053 Uiso 1 calc R .
H43C H 0.0357(4) 1.1678(6) 0.2120(5) 0.053 Uiso 1 calc R .
C44 C -0.0171(3) 1.0950(6) 0.0794(4) 0.028(2) Uani 1 d . .
H44A H -0.0186(3) 1.1486(6) 0.0489(4) 0.041 Uiso 1 calc R .
H44B H -0.0427(3) 1.1021(6) 0.1109(4) 0.041 Uiso 1 calc R .
H44C H -0.0294(3) 1.0436(6) 0.0460(4) 0.041 Uiso 1 calc R .
C45 C 0.1584(3) 0.8394(5) -0.1136(4) 0.015(2) Uani 1 d . .
C46 C 0.1614(3) 0.8199(5) -0.0387(4) 0.012(2) Uani 1 d . .
C47 C 0.1361(3) 0.7457(5) -0.0201(4) 0.013(2) Uani 1 d . .
H47 H 0.1399(3) 0.7340(5) 0.0314(4) 0.016 Uiso 1 calc R .
C48 C 0.1050(3) 0.6872(5) -0.0747(4) 0.014(2) Uani 1 d . .
C49 C 0.1004(3) 0.7097(5) -0.1493(4) 0.014(2) Uani 1 d . .
H49 H 0.0779(3) 0.6720(5) -0.1878(4) 0.016 Uiso 1 calc R .
C50 C 0.1262(3) 0.7835(5) -0.1716(4) 0.013(2) Uani 1 d . .
C51 C 0.1172(3) 0.8046(5) -0.2559(4) 0.018(2) Uani 1 d . .
C52 C 0.0847(4) 0.8928(5) -0.2749(4) 0.029(2) Uani 1 d . .
H52A H 0.1067(4) 0.9399(5) -0.2426(4) 0.043 Uiso 1 calc R .
H52B H 0.0471(4) 0.8871(5) -0.2664(4) 0.043 Uiso 1 calc R .
H52C H 0.0795(4) 0.9077(5) -0.3279(4) 0.043 Uiso 1 calc R .
C53 C 0.1751(3) 0.8113(5) -0.2729(4) 0.021(2) Uani 1 d . .
H53A H 0.1984(3) 0.8583(5) -0.2418(4) 0.032 Uiso 1 calc R .
H53B H 0.1684(3) 0.8255(5) -0.3264(4) 0.032 Uiso 1 calc R .
H53C H 0.1954(3) 0.7545(5) -0.2614(4) 0.032 Uiso 1 calc R .
C54 C 0.0834(4) 0.7304(5) -0.3062(4) 0.029(2) Uani 1 d . .
H54A H 0.1045(4) 0.6744(5) -0.2938(4) 0.043 Uiso 1 calc R .
H54B H 0.0782(4) 0.7451(5) -0.3593(4) 0.043 Uiso 1 calc R .
H54C H 0.0458(4) 0.7243(5) -0.2978(4) 0.043 Uiso 1 calc R .
C55 C 0.0770(3) 0.6037(5) -0.0527(4) 0.018(2) Uani 1 d . .
C56 C 0.0471(4) 0.5462(5) -0.1206(4) 0.026(2) Uani 1 d . .
H56A H 0.0181(4) 0.5817(5) -0.1571(4) 0.038 Uiso 1 calc R .
H56B H 0.0285(4) 0.4958(5) -0.1040(4) 0.038 Uiso 1 calc R .
H56C H 0.0753(4) 0.5243(5) -0.1444(4) 0.038 Uiso 1 calc R .
C57 C 0.0309(4) 0.6332(5) -0.0158(5) 0.032(2) Uani 1 d . .
H57A H 0.0017(4) 0.6689(5) -0.0517(5) 0.048 Uiso 1 calc R .
H57B H 0.0489(4) 0.6688(5) 0.0293(5) 0.048 Uiso 1 calc R .
H57C H 0.0129(4) 0.5806(5) -0.0014(5) 0.048 Uiso 1 calc R .
C58 C 0.1220(4) 0.5485(5) 0.0038(5) 0.031(2) Uani 1 d . .
H58A H 0.1413(4) 0.5853(5) 0.0475(5) 0.046 Uiso 1 calc R .
H58B H 0.1503(4) 0.5268(5) -0.0200(5) 0.046 Uiso 1 calc R .
H58C H 0.1035(4) 0.4979(5) 0.0202(5) 0.046 Uiso 1 calc R .
Fe1 Fe 0.28803(7) 1.49530(10) -0.13978(9) 0.0524(5) Uani 1 d . .
C60 C 0.2204(6) 1.5785(10) -0.1489(8) 0.078(4) Uani 1 d . .
H60 H 0.2105(6) 1.6058(10) -0.1083(8) 0.094 Uiso 1 calc R .
C61 C 0.2573(6) 1.6130(8) -0.1859(9) 0.089(5) Uani 1 d . .
H61 H 0.2764(6) 1.6685(8) -0.1750(9) 0.107 Uiso 1 calc R .
C62 C 0.2621(6) 1.5532(10) -0.2422(8) 0.080(4) Uani 1 d . .
H62 H 0.2848(6) 1.5617(10) -0.2752(8) 0.096 Uiso 1 calc R .
C63 C 0.2267(6) 1.4774(9) -0.2411(7) 0.081(4) Uani 1 d . .
H63 H 0.2219(6) 1.4262(9) -0.2723(7) 0.097 Uiso 1 calc R .
C64 C 0.1998(5) 1.4949(9) -0.1824(8) 0.066(4) Uani 1 d . .
H64 H 0.1732(5) 1.4574(9) -0.1688(8) 0.079 Uiso 1 calc R .
C65 C 0.3422(5) 1.3900(7) -0.1197(7) 0.067(4) Uani 1 d . .
H65 H 0.3418(5) 1.3433(7) -0.1543(7) 0.080 Uiso 1 calc R .
C66 C 0.3126(5) 1.3907(9) -0.0662(7) 0.072(4) Uani 1 d . .
H66 H 0.2887(5) 1.3441(9) -0.0584(7) 0.086 Uiso 1 calc R .
C67 C 0.3232(5) 1.4704(9) -0.0256(7) 0.066(4) Uani 1 d . .
H67 H 0.3080(5) 1.4868(9) 0.0140(7) 0.080 Uiso 1 calc R .
C68 C 0.3610(5) 1.5228(8) -0.0542(6) 0.072(4) Uani 1 d . .
H68 H 0.3749(5) 1.5803(8) -0.0369(6) 0.086 Uiso 1 calc R .
C69 C 0.3745(4) 1.4742(8) -0.1134(6) 0.056(3) Uani 1 d . .
H69 H 0.3988(4) 1.4922(8) -0.1423(6) 0.068 Uiso 1 calc R .
N70 N 0.5544(6) 1.3064(7) 0.0830(7) 0.095(4) Uani 1 d . .
C71 C 0.5166(6) 1.3500(9) 0.0811(6) 0.066(4) Uani 1 d . .
C72 C 0.4689(5) 1.4050(8) 0.0780(7) 0.091(4) Uani 1 d . .
H72A H 0.4509(22) 1.3855(35) 0.1160(32) 0.136 Uiso 1 calc R .
H72B H 0.4410(16) 1.4009(42) 0.0277(17) 0.136 Uiso 1 calc R .
H72C H 0.4817(7) 1.4667(12) 0.0880(46) 0.136 Uiso 1 calc R .

loop_
_atom_type_symbol
_atom_type_description
_atom_type_scat_dispersion_real
_atom_type_scat_dispersion_imag
_atom_type_scat_source
C C 0.0033 0.0016 'International Tables Vol C Tables 4.2.6.8 and 6.1.1.4'
H H 0.0000 0.0000 'International Tables Vol C Tables 4.2.6.8 and 6.1.1.4'
O O 0.0106 0.0060 'International Tables Vol C Tables 4.2.6.8 and 6.1.1.4'
Mn Mn 0.3368 0.7283 'International Tables Vol C Tables 4.2.6.8 and 6.1.1.4'
Se Se -0.0929 2.2259 'International Tables Vol C Tables 4.2.6.8 and 6.1.1.4'
N N 0.0061 0.0033 'International Tables Vol C Tables 4.2.6.8 and 6.1.1.4'
Fe Fe 0.3463 0.8444 'International Tables Vol C Tables 4.2.6.8 and 6.1.1.4'

loop_
_geom_angle_atom_site_label_1
_geom_angle_atom_site_label_2
_geom_angle_atom_site_label_3
_geom_angle
_geom_angle_site_symmetry_1
_geom_angle_site_symmetry_3
_geom_angle_publ_flag
C2 Se1 C16 105.0(3) . . ?
C2 Se1 Mn1 89.5(2) . . ?
C16 Se1 Mn1 91.2(2) . . ?
C46 Se2 C32 104.4(3) . . ?
C46 Se2 Mn1 90.4(2) . . ?
C32 Se2 Mn1 89.9(2) . . ?
O3 Mn1 O1 93.2(2) . . ?
O3 Mn1 O2 92.0(2) . . ?
O1 Mn1 O2 93.9(2) . . ?
O3 Mn1 O4 94.0(2) . . ?
O1 Mn1 O4 91.5(2) . . ?
O2 Mn1 O4 171.7(2) . . ?
O3 Mn1 Se1 178.1(2) . . ?
O1 Mn1 Se1 86.4(2) . . ?
O2 Mn1 Se1 86.2(2) . . ?
O4 Mn1 Se1 87.9(2) . . ?
O3 Mn1 Se2 87.2(2) . . ?
O1 Mn1 Se2 177.0(2) . . ?
O2 Mn1 Se2 89.0(2) . . ?
O4 Mn1 Se2 85.55(15) . . ?
Se1 Mn1 Se2 93.36(5) . . ?
C1 O1 Mn1 122.0(5) . . ?
C15 O2 Mn1 124.7(5) . . ?
C31 O3 Mn1 124.9(5) . . ?
C45 O4 Mn1 124.3(4) . . ?
O1 C1 C2 120.9(7) . . ?
O1 C1 C6 121.0(7) . . ?
C2 C1 C6 118.1(7) . . ?
C3 C2 C1 123.8(7) . . ?
C3 C2 Se1 120.4(6) . . ?
C1 C2 Se1 115.4(6) . . ?
C2 C3 C4 118.2(7) . . ?
C5 C4 C3 118.7(7) . . ?
C5 C4 C11 119.0(7) . . ?
C3 C4 C11 122.2(7) . . ?
C6 C5 C4 124.4(7) . . ?
C5 C6 C1 116.7(7) . . ?
C5 C6 C7 123.1(7) . . ?
C1 C6 C7 120.1(7) . . ?
C6 C7 C10 109.2(7) . . ?
C6 C7 C8 111.4(6) . . ?
C10 C7 C8 107.5(7) . . ?
C6 C7 C9 111.7(7) . . ?
C10 C7 C9 109.5(7) . . ?
C8 C7 C9 107.4(7) . . ?
C12 C11 C4 108.6(7) . . ?
C12 C11 C13 108.2(7) . . ?
C4 C11 C13 111.7(7) . . ?
C12 C11 C14 110.1(7) . . ?
C4 C11 C14 110.2(7) . . ?
C13 C11 C14 108.1(7) . . ?
O2 C15 C16 123.2(7) . . ?
O2 C15 C20 120.3(7) . . ?
C16 C15 C20 116.5(7) . . ?
C17 C16 C15 124.5(7) . . ?
C17 C16 Se1 121.0(6) . . ?
C15 C16 Se1 114.4(6) . . ?
C18 C17 C16 119.6(7) . . ?
C17 C18 C19 115.7(7) . . ?
C17 C18 C25 123.0(7) . . ?
C19 C18 C25 121.2(7) . . ?
C20 C19 C18 126.3(8) . . ?
C19 C20 C15 117.2(7) . . ?
C19 C20 C21 122.8(7) . . ?
C15 C20 C21 119.9(7) . . ?
C20 C21 C23 111.0(7) . . ?
C20 C21 C22 109.8(7) . . ?
C23 C21 C22 110.0(7) . . ?
C20 C21 C24 111.3(7) . . ?
C23 C21 C24 107.3(8) . . ?
C22 C21 C24 107.4(8) . . ?
C26 C25 C28 109.1(7) . . ?
C26 C25 C18 109.1(6) . . ?
C28 C25 C18 112.8(7) . . ?
C26 C25 C27 109.1(7) . . ?
C28 C25 C27 107.4(7) . . ?
C18 C25 C27 109.3(7) . . ?
O3 C31 C32 121.7(7) . . ?
O3 C31 C36 120.0(7) . . ?
C32 C31 C36 118.3(7) . . ?
C33 C32 C31 123.1(7) . . ?
C33 C32 Se2 120.5(6) . . ?
C31 C32 Se2 116.3(5) . . ?
C32 C33 C34 119.0(7) . . ?
C33 C34 C35 116.8(7) . . ?
C33 C34 C41 122.4(7) . . ?
C35 C34 C41 120.8(7) . . ?
C36 C35 C34 124.8(7) . . ?
C35 C36 C31 117.8(7) . . ?
C35 C36 C37 122.9(7) . . ?
C31 C36 C37 119.2(7) . . ?
C39 C37 C38 106.9(7) . . ?
C39 C37 C40 107.2(7) . . ?
C38 C37 C40 111.1(6) . . ?
C39 C37 C36 111.3(6) . . ?
C38 C37 C36 111.7(7) . . ?
C40 C37 C36 108.7(6) . . ?
C42 C41 C43 110.3(7) . . ?
C42 C41 C34 113.4(6) . . ?
C43 C41 C34 108.8(6) . . ?
C42 C41 C44 106.9(7) . . ?
C43 C41 C44 108.4(7) . . ?
C34 C41 C44 108.9(6) . . ?
O4 C45 C46 121.2(7) . . ?
O4 C45 C50 119.7(7) . . ?
C46 C45 C50 119.1(7) . . ?
C47 C46 C45 121.7(7) . . ?
C47 C46 Se2 122.0(6) . . ?
C45 C46 Se2 116.2(6) . . ?
C46 C47 C48 121.6(7) . . ?
C47 C48 C49 115.9(7) . . ?
C47 C48 C55 120.9(7) . . ?
C49 C48 C55 123.2(7) . . ?
C48 C49 C50 125.1(7) . . ?
C49 C50 C45 116.5(7) . . ?
C49 C50 C51 121.5(7) . . ?
C45 C50 C51 122.0(7) . . ?
C54 C51 C52 110.0(7) . . ?
C54 C51 C53 106.6(6) . . ?
C52 C51 C53 109.9(6) . . ?
C54 C51 C50 110.8(6) . . ?
C52 C51 C50 108.6(6) . . ?
C53 C51 C50 110.9(6) . . ?
C58 C55 C56 109.3(7) . . ?
C58 C55 C48 110.0(7) . . ?
C56 C55 C48 112.7(6) . . ?
C58 C55 C57 108.8(6) . . ?
C56 C55 C57 107.2(7) . . ?
C48 C55 C57 108.7(6) . . ?
C62 Fe1 C61 41.0(5) . . ?
C62 Fe1 C65 121.2(6) . . ?
C61 Fe1 C65 155.1(6) . . ?
C62 Fe1 C60 68.6(5) . . ?
C61 Fe1 C60 39.9(4) . . ?
C65 Fe1 C60 164.6(6) . . ?
C62 Fe1 C63 41.4(5) . . ?
C61 Fe1 C63 69.3(5) . . ?
C65 Fe1 C63 109.0(5) . . ?
C60 Fe1 C63 69.5(6) . . ?
C62 Fe1 C68 127.0(6) . . ?
C61 Fe1 C68 106.3(6) . . ?
C65 Fe1 C68 69.2(5) . . ?
C60 Fe1 C68 116.0(6) . . ?
C63 Fe1 C68 166.4(6) . . ?
C62 Fe1 C69 107.9(5) . . ?
C61 Fe1 C69 117.8(5) . . ?
C65 Fe1 C69 42.6(4) . . ?
C60 Fe1 C69 150.2(6) . . ?
C63 Fe1 C69 128.5(6) . . ?
C68 Fe1 C69 41.1(4) . . ?
C62 Fe1 C66 155.1(6) . . ?
C61 Fe1 C66 162.9(7) . . ?
C65 Fe1 C66 39.8(4) . . ?
C60 Fe1 C66 126.6(6) . . ?
C63 Fe1 C66 120.0(6) . . ?
C68 Fe1 C66 67.9(5) . . ?
C69 Fe1 C66 69.2(5) . . ?
C62 Fe1 C64 68.8(5) . . ?
C61 Fe1 C64 67.9(5) . . ?
C65 Fe1 C64 128.2(5) . . ?
C60 Fe1 C64 40.7(4) . . ?
C63 Fe1 C64 41.4(4) . . ?
C68 Fe1 C64 150.2(6) . . ?
C69 Fe1 C64 167.8(6) . . ?
C66 Fe1 C64 108.6(5) . . ?
C62 Fe1 C67 164.3(6) . . ?
C61 Fe1 C67 125.7(6) . . ?
C65 Fe1 C67 67.7(5) . . ?
C60 Fe1 C67 106.1(5) . . ?
C63 Fe1 C67 152.3(6) . . ?
C68 Fe1 C67 40.6(4) . . ?
C69 Fe1 C67 69.0(4) . . ?
C66 Fe1 C67 39.7(4) . . ?
C64 Fe1 C67 117.5(5) . . ?
C61 C60 C64 108.2(12) . . ?
C61 C60 Fe1 69.0(7) . . ?
C64 C60 Fe1 70.5(7) . . ?
C60 C61 C62 109.7(13) . . ?
C60 C61 Fe1 71.0(7) . . ?
C62 C61 Fe1 69.6(7) . . ?
C61 C62 C63 108.3(12) . . ?
C61 C62 Fe1 69.5(7) . . ?
C63 C62 Fe1 70.4(7) . . ?
C62 C63 C64 105.9(12) . . ?
C62 C63 Fe1 68.2(7) . . ?
C64 C63 Fe1 70.0(7) . . ?
C60 C64 C63 107.9(11) . . ?
C60 C64 Fe1 68.7(6) . . ?
C63 C64 Fe1 68.6(6) . . ?
C66 C65 C69 108.3(11) . . ?
C66 C65 Fe1 71.1(7) . . ?
C69 C65 Fe1 69.4(6) . . ?
C65 C66 C67 109.7(11) . . ?
C65 C66 Fe1 69.1(6) . . ?
C67 C66 Fe1 70.8(7) . . ?
C66 C67 C68 108.1(10) . . ?
C66 C67 Fe1 69.5(7) . . ?
C68 C67 Fe1 68.8(6) . . ?
C67 C68 C69 108.8(10) . . ?
C67 C68 Fe1 70.6(7) . . ?
C69 C68 Fe1 69.4(6) . . ?
C68 C69 C65 105.1(10) . . ?
C68 C69 Fe1 69.5(6) . . ?
C65 C69 Fe1 68.1(6) . . ?
N70 C71 C72 179.5(15) . . ?

loop_
_geom_bond_atom_site_label_1
_geom_bond_atom_site_label_2
_geom_bond_distance
_geom_bond_site_symmetry_2
_geom_bond_publ_flag
Se1 C2 1.935(7) . ?
Se1 C16 1.935(7) . ?
Se1 Mn1 2.4717(14) . ?
Se2 C46 1.921(7) . ?
Se2 C32 1.934(7) . ?
Se2 Mn1 2.4848(14) . ?
Mn1 O3 1.841(5) . ?
Mn1 O1 1.848(5) . ?
Mn1 O2 1.866(5) . ?
Mn1 O4 1.876(5) . ?
O1 C1 1.343(8) . ?
O2 C15 1.321(9) . ?
O3 C31 1.342(8) . ?
O4 C45 1.332(8) . ?
C1 C2 1.405(10) . ?
C1 C6 1.417(10) . ?
C2 C3 1.378(10) . ?
C3 C4 1.386(10) . ?
C4 C5 1.389(11) . ?
C4 C11 1.540(10) . ?
C5 C6 1.391(10) . ?
C6 C7 1.534(11) . ?
C7 C10 1.546(11) . ?
C7 C8 1.543(10) . ?
C7 C9 1.547(11) . ?
C11 C12 1.538(12) . ?
C11 C13 1.546(12) . ?
C11 C14 1.551(11) . ?
C15 C16 1.401(10) . ?
C15 C20 1.425(10) . ?
C16 C17 1.388(10) . ?
C17 C18 1.383(11) . ?
C18 C19 1.405(10) . ?
C18 C25 1.525(11) . ?
C19 C20 1.379(11) . ?
C20 C21 1.522(11) . ?
C21 C23 1.531(12) . ?
C21 C22 1.539(12) . ?
C21 C24 1.560(12) . ?
C25 C26 1.515(10) . ?
C25 C28 1.511(11) . ?
C25 C27 1.548(11) . ?
C31 C32 1.399(10) . ?
C31 C36 1.411(10) . ?
C32 C33 1.387(9) . ?
C33 C34 1.401(10) . ?
C34 C35 1.416(10) . ?
C34 C41 1.537(10) . ?
C35 C36 1.364(10) . ?
C36 C37 1.538(10) . ?
C37 C39 1.539(10) . ?
C37 C38 1.536(11) . ?
C37 C40 1.536(10) . ?
C41 C42 1.506(10) . ?
C41 C43 1.527(10) . ?
C41 C44 1.559(11) . ?
C45 C46 1.401(10) . ?
C45 C50 1.409(10) . ?
C46 C47 1.369(10) . ?
C47 C48 1.386(10) . ?
C48 C49 1.396(10) . ?
C48 C55 1.541(10) . ?
C49 C50 1.398(10) . ?
C50 C51 1.548(10) . ?
C51 C54 1.531(10) . ?
C51 C52 1.533(11) . ?
C51 C53 1.539(10) . ?
C55 C58 1.522(11) . ?
C55 C56 1.526(10) . ?
C55 C57 1.546(10) . ?
Fe1 C62 2.015(12) . ?
Fe1 C61 2.013(12) . ?
Fe1 C65 2.027(10) . ?
Fe1 C60 2.039(11) . ?
Fe1 C63 2.045(11) . ?
Fe1 C68 2.047(11) . ?
Fe1 C69 2.045(10) . ?
Fe1 C66 2.053(10) . ?
Fe1 C64 2.063(11) . ?
Fe1 C67 2.071(12) . ?
C60 C61 1.384(15) . ?
C60 C64 1.43(2) . ?
C61 C62 1.41(2) . ?
C62 C63 1.44(2) . ?
C63 C64 1.45(2) . ?
C65 C66 1.390(14) . ?
C65 C69 1.479(14) . ?
C66 C67 1.399(15) . ?
C67 C68 1.430(14) . ?
C68 C69 1.436(13) . ?
N70 C71 1.124(14) . ?
C71 C72 1.42(2) . ?
